data_2104836
loop_
_publ_author_name
'Takayama, Terufumi'
'Mitsumori, Takahiro'
'Kawano, Masaki'
'Sekine, Akiko'
'Uekusa, Hidehiro'
'Ohashi, Yuji'
'Sugawara, Tadashi'

_publ_section_title
;
 Direct observation of arylnitrene formation in the photoreaction of
 arylazide crystals
;
_journal_issue 6
_journal_name_full 'Acta Crystallographica Section B'
_journal_page_first 639
_journal_page_last 646
_journal_paper_doi 10.1107/S0108768110036608
_journal_volume 66
_journal_year 2010
_chemical_formula_moiety 'C10 H11 N3 O2'
_chemical_formula_sum 'C10 H11 N3 O2'
_chemical_formula_weight 205.22
_chemical_melting_point ?
_chemical_name_common
;
 4-(4-azidophenyl)butylic acid
;
_chemical_name_systematic
;
 4-(4-azidophenyl)butylic acid
;
_space_group_IT_number 14
_symmetry_cell_setting monoclinic
_symmetry_space_group_name_Hall '-P 2ybc'
_symmetry_space_group_name_H-M 'P 1 21/c 1'
_atom_sites_solution_hydrogens difmap
_atom_sites_solution_primary direct
_atom_sites_solution_secondary difmap
_audit_creation_method SHELXL-97
_cell_angle_alpha 90.00
_cell_angle_beta 100.6230(10)
_cell_angle_gamma 90.00
_cell_formula_units_Z 4
_cell_length_a 4.7195(2)
_cell_length_b 16.9565(6)
_cell_length_c 12.6172(4)
_cell_measurement_temperature 80(2)
_cell_volume 992.40(6)
_computing_cell_refinement 'Siemens SMART'
_computing_data_collection 'Siemens SMART'
_computing_data_reduction 'Siemens SAINT & SADABS'
_computing_molecular_graphics 'ORTEP3 for Window (Farrugia,1998)'
_computing_publication_material SHELXTL97
_computing_structure_refinement 'SHELXL-97 (Sheldrick, 1997)'
_computing_structure_solution 'SHELXS-97 (Sheldrick, 1990)'
_diffrn_ambient_temperature 80(2)
_diffrn_measured_fraction_theta_full 1.000
_diffrn_measured_fraction_theta_max 1.000
_diffrn_measurement_device_type 'Bruker SMART CCD area detector system'
_diffrn_measurement_method 'omega scans'
_diffrn_radiation_monochromator graphite
_diffrn_radiation_source 'rotating anode'
_diffrn_radiation_type MoK\a
_diffrn_radiation_wavelength 0.71073
_diffrn_reflns_av_R_equivalents 0.0717
_diffrn_reflns_av_sigmaI/netI 0.0510
_diffrn_reflns_limit_h_max 6
_diffrn_reflns_limit_h_min -6
_diffrn_reflns_limit_k_max 23
_diffrn_reflns_limit_k_min -23
_diffrn_reflns_limit_l_max 17
_diffrn_reflns_limit_l_min -17
_diffrn_reflns_number 15707
_diffrn_reflns_theta_full 30.00
_diffrn_reflns_theta_max 30.00
_diffrn_reflns_theta_min 2.03
_exptl_absorpt_coefficient_mu 0.099
_exptl_absorpt_correction_T_max 0.9941
_exptl_absorpt_correction_T_min 0.9747
_exptl_absorpt_correction_type empirical
_exptl_absorpt_process_details 'Program SADABS was used. '
_exptl_crystal_colour colorless
_exptl_crystal_density_diffrn 1.374
_exptl_crystal_density_meas ?
_exptl_crystal_density_method 'not measured'
_exptl_crystal_description plate
_exptl_crystal_F_000 432
_exptl_crystal_size_max 0.26
_exptl_crystal_size_mid 0.12
_exptl_crystal_size_min 0.06
_refine_diff_density_max 0.365
_refine_diff_density_min -0.216
_refine_ls_extinction_coef 0.030(4)
_refine_ls_extinction_expression Fc^*^=kFc[1+0.001xFc^2^\l^3^/sin(2\q)]^-1/4^
_refine_ls_extinction_method SHELXL
_refine_ls_goodness_of_fit_ref 0.974
_refine_ls_hydrogen_treatment refxyz
_refine_ls_matrix_type full
_refine_ls_number_parameters 181
_refine_ls_number_reflns 2888
_refine_ls_number_restraints 0
_refine_ls_restrained_S_all 0.974
_refine_ls_R_factor_all 0.0642
_refine_ls_R_factor_gt 0.0396
_refine_ls_shift/su_max 0.001
_refine_ls_shift/su_mean 0.000
_refine_ls_structure_factor_coef Fsqd
_refine_ls_weighting_details 'calc w=1/[\s^2^(Fo^2^)+(0.0589P)^2^+0.0000P] where P=(Fo^2^+2Fc^2^)/3'
_refine_ls_weighting_scheme calc
_refine_ls_wR_factor_gt 0.0947
_refine_ls_wR_factor_ref 0.1026
_reflns_number_gt 2061
_reflns_number_total 2888
_reflns_threshold_expression >2sigma(I)
_cod_data_source_file og5042.cif
_cod_data_source_block 3
_cod_depositor_comments
;
The following automatic conversions were performed:

'_chemical_melting_point' value 'not measured' was changed to '?' -
the value is undefined or not given.

Automatic conversion script
Id: cif_fix_values 1646 2011-03-28 12:23:43Z adriana 

The following automatic conversions were performed:

'_exptl_crystal_density_meas' value 'not measured' was changed to '?'
- the value is perceived as not measured.

Automatic conversion script
Id: cif_fix_values 3008 2015-01-20 13:52:24Z robertas 
;
_cod_original_sg_symbol_H-M P21/c
_cod_database_code 2104836

loop_
_symmetry_equiv_pos_as_xyz
'x, y, z'
'-x, y+1/2, -z+1/2'
'-x, -y, -z'
'x, -y-1/2, z-1/2'

loop_
_atom_site_type_symbol
_atom_site_label
_atom_site_fract_x
_atom_site_fract_y
_atom_site_fract_z
_atom_site_U_iso_or_equiv
_atom_site_adp_type
_atom_site_calc_flag
_atom_site_refinement_flags
_atom_site_occupancy
_atom_site_disorder_assembly
_atom_site_disorder_group
C C1 -0.0708(3) 0.69876(7) 1.16116(9) 0.0144(2) Uani d . 1 . .
C C2 -0.0219(3) 0.75487(7) 1.08526(9) 0.0159(2) Uani d . 1 . .
H H2 -0.110(3) 0.8079(9) 1.0851(11) 0.019(4) Uiso d . 1 . .
C C3 0.1460(3) 0.73490(7) 1.00918(9) 0.0158(2) Uani d . 1 . .
H H3 0.185(3) 0.7756(9) 0.9544(11) 0.020(4) Uiso d . 1 . .
C C4 0.2637(2) 0.65928(7) 1.00575(9) 0.0144(2) Uani d . 1 . .
C C5 0.2123(3) 0.60428(7) 1.08298(9) 0.0163(2) Uani d . 1 . .
H H5 0.293(3) 0.5507(9) 1.0800(12) 0.025(4) Uiso d . 1 . .
C C6 0.0481(3) 0.62339(7) 1.16087(9) 0.0159(2) Uani d . 1 . .
H H6 0.018(3) 0.5844(8) 1.2130(11) 0.014(3) Uiso d . 1 . .
C C7 0.4303(3) 0.63717(8) 0.91859(9) 0.0166(2) Uani d . 1 . .
H H71 0.525(3) 0.6854(9) 0.8942(11) 0.022(4) Uiso d . 1 . .
H H72 0.586(4) 0.6024(9) 0.9488(12) 0.027(4) Uiso d . 1 . .
C C8 0.2354(3) 0.59933(7) 0.82096(9) 0.0152(2) Uani d . 1 . .
H H81 0.162(3) 0.5480(8) 0.8409(10) 0.018(3) Uiso d . 1 . .
H H82 0.071(3) 0.6334(8) 0.7963(11) 0.021(4) Uiso d . 1 . .
C C9 0.3955(3) 0.58551(7) 0.72782(9) 0.0154(2) Uani d . 1 . .
H H91 0.560(3) 0.5482(9) 0.7482(12) 0.027(4) Uiso d . 1 . .
H H92 0.478(3) 0.6362(9) 0.7067(12) 0.025(4) Uiso d . 1 . .
C C10 0.2120(2) 0.54955(6) 0.62934(9) 0.0136(2) Uani d . 1 . .
O O1 0.31719(19) 0.56138(5) 0.54039(7) 0.0183(2) Uani d . 1 . .
H H1 0.215(4) 0.5351(11) 0.4831(16) 0.051(5) Uiso d . 1 . .
O O2 -0.01018(18) 0.51231(5) 0.63166(6) 0.0178(2) Uani d . 1 . .
N N1 -0.2443(2) 0.72445(6) 1.23666(8) 0.0178(2) Uani d . 1 . .
N N2 -0.3057(2) 0.67357(6) 1.30042(8) 0.0180(2) Uani d . 1 . .
N N3 -0.3770(3) 0.63414(7) 1.36330(9) 0.0254(3) Uani d . 1 . .

loop_
_atom_site_aniso_label
_atom_site_aniso_U_11
_atom_site_aniso_U_22
_atom_site_aniso_U_33
_atom_site_aniso_U_12
_atom_site_aniso_U_13
_atom_site_aniso_U_23
C1 0.0148(5) 0.0167(5) 0.0119(5) -0.0026(4) 0.0025(4) -0.0030(4)
C2 0.0188(6) 0.0145(5) 0.0143(5) -0.0014(4) 0.0022(4) -0.0020(4)
C3 0.0168(6) 0.0188(6) 0.0117(5) -0.0044(5) 0.0021(4) 0.0003(4)
C4 0.0133(5) 0.0188(6) 0.0107(5) -0.0034(4) 0.0007(4) -0.0021(4)
C5 0.0178(6) 0.0161(6) 0.0151(5) 0.0005(4) 0.0034(4) -0.0019(4)
C6 0.0186(6) 0.0162(6) 0.0129(5) -0.0021(5) 0.0031(4) 0.0005(4)
C7 0.0150(6) 0.0220(6) 0.0131(5) -0.0026(5) 0.0035(4) -0.0030(5)
C8 0.0155(6) 0.0182(6) 0.0121(5) -0.0026(5) 0.0033(4) -0.0027(4)
C9 0.0152(6) 0.0191(6) 0.0122(5) -0.0015(5) 0.0038(4) -0.0024(4)
C10 0.0166(6) 0.0126(5) 0.0124(5) 0.0031(4) 0.0045(4) 0.0003(4)
O1 0.0217(5) 0.0229(5) 0.0116(4) -0.0057(4) 0.0064(3) -0.0034(3)
O2 0.0174(4) 0.0227(4) 0.0138(4) -0.0040(3) 0.0040(3) -0.0021(3)
N1 0.0236(5) 0.0173(5) 0.0148(5) 0.0008(4) 0.0093(4) -0.0001(4)
N2 0.0189(5) 0.0206(5) 0.0154(5) 0.0010(4) 0.0055(4) -0.0044(4)
N3 0.0321(6) 0.0261(6) 0.0208(6) -0.0004(5) 0.0127(5) 0.0014(5)

loop_
_atom_type_symbol
_atom_type_description
_atom_type_scat_dispersion_real
_atom_type_scat_dispersion_imag
_atom_type_scat_source
C C 0.0033 0.0016 'International Tables Vol C Tables 4.2.6.8 and 6.1.1.4'
H H 0.0000 0.0000 'International Tables Vol C Tables 4.2.6.8 and 6.1.1.4'
N N 0.0061 0.0033 'International Tables Vol C Tables 4.2.6.8 and 6.1.1.4'
O O 0.0106 0.0060 'International Tables Vol C Tables 4.2.6.8 and 6.1.1.4'

loop_
_geom_angle_atom_site_label_1
_geom_angle_atom_site_label_2
_geom_angle_atom_site_label_3
_geom_angle_site_symmetry_1
_geom_angle_site_symmetry_3
_geom_angle
_geom_angle_publ_flag
C6 C1 C2 . . 120.24(11) ?
C6 C1 N1 . . 123.98(10) ?
C2 C1 N1 . . 115.78(10) ?
C3 C2 C1 . . 119.51(11) ?
C3 C2 H2 . . 120.7(8) ?
C1 C2 H2 . . 119.8(8) ?
C2 C3 C4 . . 121.48(11) ?
C2 C3 H3 . . 120.0(8) ?
C4 C3 H3 . . 118.5(8) ?
C3 C4 C5 . . 117.83(11) ?
C3 C4 C7 . . 120.76(11) ?
C5 C4 C7 . . 121.37(11) ?
C6 C5 C4 . . 121.62(11) ?
C6 C5 H5 . . 120.6(9) ?
C4 C5 H5 . . 117.8(9) ?
C1 C6 C5 . . 119.31(11) ?
C1 C6 H6 . . 121.1(8) ?
C5 C6 H6 . . 119.6(8) ?
C4 C7 C8 . . 111.83(10) ?
C4 C7 H71 . . 109.9(8) ?
C8 C7 H71 . . 109.1(8) ?
C4 C7 H72 . . 109.0(9) ?
C8 C7 H72 . . 111.2(9) ?
H71 C7 H72 . . 105.6(13) ?
C9 C8 C7 . . 111.90(10) ?
C9 C8 H81 . . 108.0(8) ?
C7 C8 H81 . . 110.6(8) ?
C9 C8 H82 . . 108.9(9) ?
C7 C8 H82 . . 109.5(8) ?
H81 C8 H82 . . 108.0(12) ?
C10 C9 C8 . . 113.95(10) ?
C10 C9 H91 . . 104.9(8) ?
C8 C9 H91 . . 111.7(9) ?
C10 C9 H92 . . 108.8(8) ?
C8 C9 H92 . . 110.2(9) ?
H91 C9 H92 . . 107.0(12) ?
O2 C10 O1 . . 123.59(10) ?
O2 C10 C9 . . 123.48(10) ?
O1 C10 C9 . . 112.92(10) ?
C10 O1 H1 . . 111.8(12) ?
N2 N1 C1 . . 116.54(10) ?
N3 N2 N1 . . 172.14(12) ?

loop_
_geom_bond_atom_site_label_1
_geom_bond_atom_site_label_2
_geom_bond_site_symmetry_2
_geom_bond_distance
_geom_bond_publ_flag
C1 C6 . 1.3961(17) ?
C1 C2 . 1.3989(16) ?
C1 N1 . 1.4336(15) ?
C2 C3 . 1.3945(16) ?
C2 H2 . 0.991(15) ?
C3 C4 . 1.4013(17) ?
C3 H3 . 1.018(14) ?
C4 C5 . 1.4020(17) ?
C4 C7 . 1.5123(16) ?
C5 C6 . 1.3969(17) ?
C5 H5 . 0.989(16) ?
C6 H6 . 0.962(14) ?
C7 C8 . 1.5356(16) ?
C7 H71 . 1.006(15) ?
C7 H72 . 0.965(16) ?
C8 C9 . 1.5278(16) ?
C8 H81 . 0.988(14) ?
C8 H82 . 0.970(15) ?
C9 C10 . 1.5063(16) ?
C9 H91 . 0.997(16) ?
C9 H92 . 1.001(15) ?
C10 O2 . 1.2289(14) ?
C10 O1 . 1.3235(13) ?
O1 H1 . 0.91(2) ?
N1 N2 . 1.2495(14) ?
N2 N3 . 1.1349(15) ?

loop_
_geom_hbond_atom_site_label_D
_geom_hbond_atom_site_label_H
_geom_hbond_atom_site_label_A
_geom_hbond_site_symmetry_A
_geom_hbond_distance_DH
_geom_hbond_distance_HA
_geom_hbond_distance_DA
_geom_hbond_angle_DHA
O1 H1 O2 3_566 0.91(2) 1.78(2) 2.6858(12) 177.5(19)

loop_
_geom_torsion_atom_site_label_1
_geom_torsion_atom_site_label_2
_geom_torsion_atom_site_label_3
_geom_torsion_atom_site_label_4
_geom_torsion_site_symmetry_1
_geom_torsion_site_symmetry_2
_geom_torsion_site_symmetry_3
_geom_torsion_site_symmetry_4
_geom_torsion
_geom_torsion_publ_flag
C6 C1 C2 C3 . . . . 0.13(17) ?
N1 C1 C2 C3 . . . . 179.66(10) ?
C1 C2 C3 C4 . . . . 1.04(17) ?
C2 C3 C4 C5 . . . . -1.25(17) ?
C2 C3 C4 C7 . . . . 176.32(11) ?
C3 C4 C5 C6 . . . . 0.32(17) ?
C7 C4 C5 C6 . . . . -177.24(11) ?
C2 C1 C6 C5 . . . . -1.04(17) ?
N1 C1 C6 C5 . . . . 179.48(11) ?
C4 C5 C6 C1 . . . . 0.81(17) ?
C3 C4 C7 C8 . . . . -92.48(13) ?
C5 C4 C7 C8 . . . . 85.01(14) ?
C4 C7 C8 C9 . . . . 173.54(10) ?
C7 C8 C9 C10 . . . . -179.13(10) ?
C8 C9 C10 O2 . . . . -21.65(17) ?
C8 C9 C10 O1 . . . . 159.21(10) ?
C6 C1 N1 N2 . . . . -5.05(17) ?
C2 C1 N1 N2 . . . . 175.45(11) ?
C1 N1 N2 N3 . . . . 177.6(9) ?

loop_
_cod_related_entry_id
_cod_related_entry_database
_cod_related_entry_code
1 ChemSpider 24590744
